data_7120389
loop_
_publ_author_name
'He, Chi'
'Bai, Zengbing'
'Hu, Jialei'
'Wang, Bingnan'
'Xie, Hujun'
'Yu, Lei'
'Ding, Hanfeng'

_publ_section_title
;
 A divergent [5+2] cascade approach to bicyclo[3.2.1]octanes: facile
 synthesis of ent-kaurene and cedrene-type skeletons
;
_journal_name_full 'Chem. Commun.'
_journal_paper_doi 10.1039/C7CC04292B
_journal_year 2017
_chemical_absolute_configuration unk
_chemical_formula_moiety 'C15 H20 O3'
_chemical_formula_sum 'C15 H20 O3'
_chemical_formula_weight 248.31
_chemical_name_systematic
;
 ? 
;
_space_group_crystal_system monoclinic
_space_group_IT_number 9
_space_group_name_Hall 'C -2yc'
_space_group_name_H-M_alt 'C 1 c 1'
_symmetry_space_group_name_Hall 'C -2yc'
_symmetry_space_group_name_H-M 'C 1 c 1'
_atom_sites_solution_hydrogens geom
_atom_sites_solution_primary direct
_atom_sites_solution_secondary difmap
_audit_creation_date 2016-01-04
_audit_creation_method
;
Olex2 1.2
(compiled 2014.03.20 svn.r2914 for OlexSys, GUI svn.r4816)
;
_audit_update_record
;
2017-04-13 deposited with the CCDC.
2017-07-05 downloaded from the CCDC.
;
_cell_angle_alpha 90.00
_cell_angle_beta 96.233(8)
_cell_angle_gamma 90.00
_cell_formula_units_Z 4
_cell_length_a 11.4777(10)
_cell_length_b 8.9184(7)
_cell_length_c 12.9080(9)
_cell_measurement_reflns_used 868
_cell_measurement_temperature 293(2)
_cell_measurement_theta_max 29.3297
_cell_measurement_theta_min 3.1688
_cell_volume 1313.49(18)
_computing_cell_refinement
;
CrysAlisPro, Agilent Technologies,
Version 1.171.35.11 (release 16-05-2011 CrysAlis171 .NET)
(compiled May 16 2011,17:55:39)
;
_computing_data_collection
;
CrysAlisPro, Agilent Technologies,
Version 1.171.35.11 (release 16-05-2011 CrysAlis171 .NET)
(compiled May 16 2011,17:55:39)
;
_computing_data_reduction
;
CrysAlisPro, Agilent Technologies,
Version 1.171.35.11 (release 16-05-2011 CrysAlis171 .NET)
(compiled May 16 2011,17:55:39)
;
_computing_molecular_graphics 'Olex2 (Dolomanov et al., 2009)'
_computing_publication_material 'Olex2 (Dolomanov et al., 2009)'
_computing_structure_refinement 'ShelXL (Sheldrick, 2008)'
_computing_structure_solution 'ShelXS (Sheldrick, 2008)'
_diffrn_ambient_temperature 293.15
_diffrn_detector_area_resol_mean 10.3592
_diffrn_measured_fraction_theta_full 0.998
_diffrn_measured_fraction_theta_max 0.998
_diffrn_measurement_device_type 'Xcalibur, Atlas, Gemini ultra'
_diffrn_measurement_method '\w scans'
_diffrn_orient_matrix_UB_11 0.0105808000
_diffrn_orient_matrix_UB_12 0.0330295000
_diffrn_orient_matrix_UB_13 0.0501050000
_diffrn_orient_matrix_UB_21 0.0015759000
_diffrn_orient_matrix_UB_22 -0.0722251000
_diffrn_orient_matrix_UB_23 0.0231299000
_diffrn_orient_matrix_UB_31 0.0612505000
_diffrn_orient_matrix_UB_32 -0.0039400000
_diffrn_orient_matrix_UB_33 -0.0031652000
_diffrn_radiation_monochromator graphite
_diffrn_radiation_type MoK\a
_diffrn_radiation_wavelength 0.71073
_diffrn_reflns_av_R_equivalents 0.0179
_diffrn_reflns_av_unetI/netI 0.0261
_diffrn_reflns_limit_h_max 9
_diffrn_reflns_limit_h_min -13
_diffrn_reflns_limit_k_max 9
_diffrn_reflns_limit_k_min -10
_diffrn_reflns_limit_l_max 14
_diffrn_reflns_limit_l_min -15
_diffrn_reflns_number 2525
_diffrn_reflns_theta_full 25.34
_diffrn_reflns_theta_max 25.34
_diffrn_reflns_theta_min 3.18
_diffrn_source 'Enhance (Mo) X-ray Source'
_exptl_absorpt_coefficient_mu 0.086
_exptl_absorpt_correction_T_max 1.00000
_exptl_absorpt_correction_T_min 0.96463
_exptl_absorpt_correction_type multi-scan
_exptl_absorpt_process_details
;
CrysAlisPro, Agilent Technologies,
Version 1.171.35.11 (release 16-05-2011 CrysAlis171 .NET)
(compiled May 16 2011,17:55:39)
Empirical absorption correction using spherical harmonics,
 implemented in SCALE3 ABSPACK scaling algorithm.
;
_exptl_crystal_colour colourless
_exptl_crystal_colour_primary colourless
_exptl_crystal_density_diffrn 1.256
_exptl_crystal_density_method 'not measured'
_exptl_crystal_description block
_exptl_crystal_F_000 536
_exptl_crystal_size_max 0.48
_exptl_crystal_size_mid 0.4
_exptl_crystal_size_min 0.38
_refine_diff_density_max 0.102
_refine_diff_density_min -0.138
_refine_diff_density_rms 0.033
_refine_ls_abs_structure_details 'Flack H D (1983), Acta Cryst. A39, 876-881'
_refine_ls_abs_structure_Flack 0.0(14)
_refine_ls_extinction_method none
_refine_ls_goodness_of_fit_ref 1.067
_refine_ls_hydrogen_treatment constr
_refine_ls_matrix_type full
_refine_ls_number_parameters 165
_refine_ls_number_reflns 1203
_refine_ls_number_restraints 2
_refine_ls_restrained_S_all 1.066
_refine_ls_R_factor_all 0.0419
_refine_ls_R_factor_gt 0.0336
_refine_ls_shift/su_max 0.000
_refine_ls_shift/su_mean 0.000
_refine_ls_structure_factor_coef Fsqd
_refine_ls_weighting_details 'calc w=1/[\s^2^(Fo^2^)+(0.0394P)^2^+0.0847P] where P=(Fo^2^+2Fc^2^)/3'
_refine_ls_weighting_scheme calc
_refine_ls_wR_factor_gt 0.0712
_refine_ls_wR_factor_ref 0.0764
_reflns_number_gt 1047
_reflns_number_total 1203
_reflns_threshold_expression >2sigma(I)
_cod_data_source_file c7cc04292b2.cif
_cod_data_source_block 160104_zyb_4_124
_cod_original_cell_volume 1313.48(18)
_cod_database_code 7120389
_chemical_oxdiff_formula 'c10 h10 n2 o8'
_reflns_odcompleteness_completeness 99.51
_reflns_odcompleteness_iscentric 1
_reflns_odcompleteness_theta 26.32
_olex2_refinement_description
;
1. Fixed Uiso
 At 1.2 times of:
  All C(H) groups, All C(H,H) groups
 At 1.5 times of:
  All C(H,H,H) groups
2.a Ternary CH refined with riding coordinates:
 C3(H3), C5(H5), C9(H9), C10(H10)
2.b Secondary CH2 refined with riding coordinates:
 C1(H1A,H1B), C2(H2A,H2B), C11(H11A,H11B), C12(H12A,H12B)
2.c Aromatic/amide H refined with riding coordinates:
 C6(H6), C7(H7)
2.d Idealised Me refined as rotating group:
 C14(H14A,H14B,H14C), C15(H15A,H15B,H15C)
;

loop_
_space_group_symop_id
_space_group_symop_operation_xyz
1 'x, y, z'
2 'x, -y, z+1/2'
3 'x+1/2, y+1/2, z'
4 'x+1/2, -y+1/2, z+1/2'

loop_
_atom_site_label
_atom_site_type_symbol
_atom_site_fract_x
_atom_site_fract_y
_atom_site_fract_z
_atom_site_U_iso_or_equiv
_atom_site_adp_type
_atom_site_occupancy
_atom_site_calc_flag
_atom_site_refinement_flags_posn
O1 O 0.91113(17) 0.9830(2) 0.37024(14) 0.0536(5) Uani 1 d .
O2 O 0.54783(18) 0.9426(3) 0.50273(17) 0.0641(6) Uani 1 d .
O3 O 0.65441(17) 0.9476(2) 0.31104(14) 0.0557(5) Uani 1 d .
C1 C 0.9597(2) 0.8360(4) 0.3856(2) 0.0541(8) Uani 1 d .
H1A H 0.9849 0.8209 0.4591 0.065 Uiso 1 calc R
H1B H 1.0278 0.8265 0.3477 0.065 Uiso 1 calc R
C2 C 0.8712(2) 0.7181(3) 0.3487(2) 0.0489(7) Uani 1 d .
H2A H 0.9056 0.6196 0.3615 0.059 Uiso 1 calc R
H2B H 0.8505 0.7287 0.2742 0.059 Uiso 1 calc R
C3 C 0.7609(2) 0.7306(3) 0.40389(18) 0.0364(5) Uani 1 d .
H3 H 0.7001 0.6687 0.3658 0.044 Uiso 1 calc R
C4 C 0.7150(2) 0.8938(3) 0.40461(19) 0.0380(6) Uani 1 d .
C5 C 0.8165(2) 1.0065(3) 0.4313(2) 0.0428(6) Uani 1 d .
H5 H 0.7846 1.1058 0.4120 0.051 Uiso 1 calc R
C6 C 0.8572(2) 1.0136(3) 0.54559(19) 0.0419(6) Uani 1 d .
H6 H 0.9152 1.0827 0.5683 0.050 Uiso 1 calc R
C7 C 0.8151(2) 0.9270(3) 0.61582(19) 0.0400(6) Uani 1 d .
H7 H 0.8425 0.9374 0.6859 0.048 Uiso 1 calc R
C8 C 0.7224(2) 0.8113(3) 0.58244(18) 0.0380(6) Uani 1 d .
C9 C 0.7724(2) 0.6822(2) 0.51934(18) 0.0341(5) Uani 1 d .
H9 H 0.8551 0.6657 0.5443 0.041 Uiso 1 calc R
C10 C 0.7001(2) 0.5458(3) 0.5452(2) 0.0436(6) Uani 1 d .
H10 H 0.6231 0.5531 0.5045 0.052 Uiso 1 calc R
C11 C 0.6835(3) 0.5706(3) 0.6596(2) 0.0555(7) Uani 1 d .
H11A H 0.6178 0.5124 0.6789 0.067 Uiso 1 calc R
H11B H 0.7534 0.5418 0.7042 0.067 Uiso 1 calc R
C12 C 0.6600(3) 0.7378(3) 0.6690(2) 0.0524(7) Uani 1 d .
H12A H 0.6916 0.7749 0.7370 0.063 Uiso 1 calc R
H12B H 0.5765 0.7583 0.6590 0.063 Uiso 1 calc R
C13 C 0.6444(2) 0.8913(3) 0.49823(19) 0.0399(6) Uani 1 d .
C14 C 0.5605(3) 0.8582(4) 0.2632(3) 0.0700(9) Uani 1 d .
H14A H 0.5123 0.8254 0.3151 0.105 Uiso 1 calc GR
H14B H 0.5918 0.7724 0.2308 0.105 Uiso 1 calc GR
H14C H 0.5142 0.9165 0.2114 0.105 Uiso 1 calc GR
C15 C 0.7540(3) 0.3966(3) 0.5202(3) 0.0670(9) Uani 1 d .
H15A H 0.8294 0.3865 0.5598 0.100 Uiso 1 calc GR
H15B H 0.7630 0.3924 0.4472 0.100 Uiso 1 calc GR
H15C H 0.7038 0.3165 0.5377 0.100 Uiso 1 calc GR

loop_
_atom_site_aniso_label
_atom_site_aniso_U_11
_atom_site_aniso_U_22
_atom_site_aniso_U_33
_atom_site_aniso_U_23
_atom_site_aniso_U_13
_atom_site_aniso_U_12
O1 0.0635(12) 0.0562(12) 0.0437(10) 0.0009(9) 0.0183(9) -0.0129(11)
O2 0.0440(10) 0.0779(16) 0.0710(14) -0.0049(12) 0.0088(9) 0.0204(11)
O3 0.0638(13) 0.0569(12) 0.0421(11) 0.0097(9) -0.0132(9) 0.0048(10)
C1 0.0458(15) 0.073(2) 0.0466(17) -0.0062(15) 0.0192(13) -0.0054(15)
C2 0.0574(16) 0.0523(16) 0.0384(14) -0.0095(12) 0.0119(12) 0.0075(14)
C3 0.0406(12) 0.0359(13) 0.0317(12) -0.0037(11) 0.0003(10) -0.0011(11)
C4 0.0438(13) 0.0341(13) 0.0349(13) -0.0005(11) -0.0015(11) 0.0028(12)
C5 0.0541(16) 0.0352(14) 0.0399(14) 0.0007(11) 0.0083(12) -0.0004(12)
C6 0.0463(13) 0.0378(13) 0.0416(14) -0.0089(12) 0.0053(11) -0.0064(12)
C7 0.0453(13) 0.0448(14) 0.0297(12) -0.0080(11) 0.0029(10) -0.0016(12)
C8 0.0396(12) 0.0390(14) 0.0359(14) -0.0030(11) 0.0061(10) -0.0040(11)
C9 0.0330(11) 0.0337(13) 0.0349(12) -0.0006(10) 0.0002(9) 0.0008(11)
C10 0.0402(14) 0.0326(14) 0.0569(16) 0.0031(12) 0.0007(12) -0.0004(11)
C11 0.0612(18) 0.0558(18) 0.0500(16) 0.0130(14) 0.0080(14) -0.0076(15)
C12 0.0602(16) 0.0585(18) 0.0407(14) -0.0028(14) 0.0152(13) -0.0145(15)
C13 0.0394(13) 0.0348(13) 0.0452(15) -0.0064(11) 0.0036(11) 0.0014(12)
C14 0.0639(19) 0.076(2) 0.0625(19) -0.0087(17) -0.0261(16) 0.0105(17)
C15 0.0613(18) 0.0354(14) 0.105(3) 0.0076(17) 0.0124(18) 0.0044(15)

loop_
_atom_type_symbol
_atom_type_description
_atom_type_scat_dispersion_real
_atom_type_scat_dispersion_imag
_atom_type_scat_source
C C 0.0033 0.0016 'International Tables Vol C Tables 4.2.6.8 and 6.1.1.4'
H H 0.0000 0.0000 'International Tables Vol C Tables 4.2.6.8 and 6.1.1.4'
O O 0.0106 0.0060 'International Tables Vol C Tables 4.2.6.8 and 6.1.1.4'

loop_
_geom_angle_atom_site_label_1
_geom_angle_atom_site_label_2
_geom_angle_atom_site_label_3
_geom_angle
C5 O1 C1 111.52(18)
C4 O3 C14 117.3(2)
O1 C1 H1A 109.4
O1 C1 H1B 109.4
O1 C1 C2 111.0(2)
H1A C1 H1B 108.0
C2 C1 H1A 109.4
C2 C1 H1B 109.4
C1 C2 H2A 109.3
C1 C2 H2B 109.3
C1 C2 C3 111.6(2)
H2A C2 H2B 108.0
C3 C2 H2A 109.3
C3 C2 H2B 109.3
C2 C3 H3 107.9
C2 C3 C4 111.9(2)
C2 C3 C9 116.3(2)
C4 C3 H3 107.9
C9 C3 H3 107.9
C9 C3 C4 104.51(18)
O3 C4 C3 116.83(19)
O3 C4 C5 104.97(19)
O3 C4 C13 115.3(2)
C3 C4 C5 111.3(2)
C13 C4 C3 101.63(19)
C13 C4 C5 106.52(19)
O1 C5 C4 112.4(2)
O1 C5 H5 106.2
O1 C5 C6 112.1(2)
C4 C5 H5 106.2
C6 C5 C4 113.1(2)
C6 C5 H5 106.2
C5 C6 H6 118.2
C7 C6 C5 123.5(2)
C7 C6 H6 118.2
C6 C7 H7 119.9
C6 C7 C8 120.1(2)
C8 C7 H7 119.9
C7 C8 C9 111.5(2)
C7 C8 C12 116.9(2)
C12 C8 C9 107.0(2)
C13 C8 C7 103.1(2)
C13 C8 C9 101.33(19)
C13 C8 C12 116.0(2)
C3 C9 C8 107.52(18)
C3 C9 H9 109.7
C8 C9 H9 109.7
C10 C9 C3 116.2(2)
C10 C9 C8 103.55(19)
C10 C9 H9 109.7
C9 C10 H10 108.0
C11 C10 C9 102.9(2)
C11 C10 H10 108.0
C15 C10 C9 114.0(2)
C15 C10 H10 108.0
C15 C10 C11 115.5(3)
C10 C11 H11A 110.7
C10 C11 H11B 110.7
H11A C11 H11B 108.8
C12 C11 C10 105.2(2)
C12 C11 H11A 110.7
C12 C11 H11B 110.7
C8 C12 H12A 110.8
C8 C12 H12B 110.8
C11 C12 C8 105.0(2)
C11 C12 H12A 110.8
C11 C12 H12B 110.8
H12A C12 H12B 108.8
O2 C13 C4 127.0(2)
O2 C13 C8 128.4(2)
C8 C13 C4 104.6(2)
O3 C14 H14A 109.5
O3 C14 H14B 109.5
O3 C14 H14C 109.5
H14A C14 H14B 109.5
H14A C14 H14C 109.5
H14B C14 H14C 109.5
C10 C15 H15A 109.5
C10 C15 H15B 109.5
C10 C15 H15C 109.5
H15A C15 H15B 109.5
H15A C15 H15C 109.5
H15B C15 H15C 109.5

loop_
_geom_bond_atom_site_label_1
_geom_bond_atom_site_label_2
_geom_bond_distance
O1 C1 1.430(4)
O1 C5 1.425(3)
O2 C13 1.207(3)
O3 C4 1.411(3)
O3 C14 1.427(4)
C1 H1A 0.9700
C1 H1B 0.9700
C1 C2 1.503(4)
C2 H2A 0.9700
C2 H2B 0.9700
C2 C3 1.522(3)
C3 H3 0.9800
C3 C4 1.548(3)
C3 C9 1.543(3)
C4 C5 1.549(4)
C4 C13 1.526(3)
C5 H5 0.9800
C5 C6 1.500(4)
C6 H6 0.9300
C6 C7 1.322(4)
C7 H7 0.9300
C7 C8 1.511(3)
C8 C9 1.555(3)
C8 C12 1.538(4)
C8 C13 1.510(4)
C9 H9 0.9800
C9 C10 1.530(3)
C10 H10 0.9800
C10 C11 1.524(4)
C10 C15 1.517(4)
C11 H11A 0.9700
C11 H11B 0.9700
C11 C12 1.523(4)
C12 H12A 0.9700
C12 H12B 0.9700
C14 H14A 0.9600
C14 H14B 0.9600
C14 H14C 0.9600
C15 H15A 0.9600
C15 H15B 0.9600
C15 H15C 0.9600

loop_
_geom_torsion_atom_site_label_1
_geom_torsion_atom_site_label_2
_geom_torsion_atom_site_label_3
_geom_torsion_atom_site_label_4
_geom_torsion
O1 C1 C2 C3 -57.6(3)
O1 C5 C6 C7 -125.0(3)
O3 C4 C5 O1 -77.9(2)
O3 C4 C5 C6 154.0(2)
O3 C4 C13 O2 -7.4(4)
O3 C4 C13 C8 172.7(2)
C1 O1 C5 C4 -59.8(3)
C1 O1 C5 C6 68.9(3)
C1 C2 C3 C4 48.0(3)
C1 C2 C3 C9 -72.0(3)
C2 C3 C4 O3 77.0(3)
C2 C3 C4 C5 -43.5(3)
C2 C3 C4 C13 -156.6(2)
C2 C3 C9 C8 129.1(2)
C2 C3 C9 C10 -115.5(2)
C3 C4 C5 O1 49.4(3)
C3 C4 C5 C6 -78.8(2)
C3 C4 C13 O2 -134.8(3)
C3 C4 C13 C8 45.3(2)
C3 C9 C10 C11 -154.4(2)
C3 C9 C10 C15 79.7(3)
C4 C3 C9 C8 5.2(2)
C4 C3 C9 C10 120.6(2)
C4 C5 C6 C7 3.3(4)
C5 O1 C1 C2 63.9(3)
C5 C4 C13 O2 108.7(3)
C5 C4 C13 C8 -71.3(2)
C5 C6 C7 C8 1.1(4)
C6 C7 C8 C9 68.5(3)
C6 C7 C8 C12 -167.9(2)
C6 C7 C8 C13 -39.4(3)
C7 C8 C9 C3 -87.3(2)
C7 C8 C9 C10 149.2(2)
C7 C8 C12 C11 -121.5(3)
C7 C8 C13 O2 -105.9(3)
C7 C8 C13 C4 74.1(2)
C8 C9 C10 C11 -36.8(3)
C8 C9 C10 C15 -162.7(3)
C9 C3 C4 O3 -156.3(2)
C9 C3 C4 C5 83.2(2)
C9 C3 C4 C13 -29.9(2)
C9 C8 C12 C11 4.4(3)
C9 C8 C13 O2 138.6(3)
C9 C8 C13 C4 -41.4(2)
C9 C10 C11 C12 40.5(3)
C10 C11 C12 C8 -27.6(3)
C12 C8 C9 C3 143.7(2)
C12 C8 C9 C10 20.2(3)
C12 C8 C13 O2 23.2(4)
C12 C8 C13 C4 -156.9(2)
C13 C4 C5 O1 159.3(2)
C13 C4 C5 C6 31.2(3)
C13 C8 C9 C3 21.8(2)
C13 C8 C9 C10 -101.7(2)
C13 C8 C12 C11 116.6(3)
C14 O3 C4 C3 51.5(3)
C14 O3 C4 C5 175.3(2)
C14 O3 C4 C13 -67.8(3)
C15 C10 C11 C12 165.5(2)
